data_4518572
loop_
_publ_author_name
'Gou, Xue-Ya'
'Li, Yuke'
'Luan, Yu-Yong'
'Shi, Wei-Yu'
'Wang, Cui-Tian'
'An, Yang'
'Zhang, Bo-Sheng'
'Liang, Yong-Min'

_publ_section_title
;
 Ruthenium-Catalyzed Radical Cyclization/meta-Selective C--H Alkylation of
 Arenes via \s-Activation Strategy
;
_journal_issue 7
_journal_name_full 'ACS Catalysis'
_journal_page_first 4263
_journal_page_last 4270
_journal_paper_doi 10.1021/acscatal.1c00359
_journal_volume 11
_journal_year 2021
_chemical_formula_moiety 'C25 H27 N3 O3'
_chemical_formula_sum 'C25 H27 N3 O3'
_chemical_formula_weight 417.49
_space_group_crystal_system monoclinic
_space_group_IT_number 15
_space_group_name_Hall '-C 2yc'
_space_group_name_H-M_alt 'C 1 2/c 1'
_atom_sites_solution_hydrogens geom
_atom_sites_solution_primary dual
_audit_creation_date 2020-12-25
_audit_creation_method
;
Olex2 1.3-ac4
(compiled 2019.04.23 svn.r3594 for Rigaku Oxford Diffraction, GUI svn.r5739)
;
_cell_angle_alpha 90
_cell_angle_beta 93.248(3)
_cell_angle_gamma 90
_cell_formula_units_Z 8
_cell_length_a 31.7124(14)
_cell_length_b 6.29804(19)
_cell_length_c 22.6491(5)
_cell_measurement_reflns_used 5762
_cell_measurement_temperature 285.3(4)
_cell_measurement_theta_max 74.5590
_cell_measurement_theta_min 2.6880
_cell_volume 4516.3(3)
_computing_cell_refinement 'CrysAlisPro 1.171.40.84a (Rigaku OD, 2020)'
_computing_data_collection 'CrysAlisPro 1.171.40.84a (Rigaku OD, 2020)'
_computing_data_reduction 'CrysAlisPro 1.171.40.84a (Rigaku OD, 2020)'
_computing_molecular_graphics 'Olex2 (Dolomanov et al., 2009)'
_computing_publication_material 'Olex2 (Dolomanov et al., 2009)'
_computing_structure_refinement 'ShelXL (Sheldrick, 2015)'
_computing_structure_solution 'ShelXT (Sheldrick, 2015)'
_diffrn_ambient_environment air
_diffrn_ambient_temperature 285.3(4)
_diffrn_detector 'Hybrid Pixel Array Detector'
_diffrn_detector_area_resol_mean 10.0000
_diffrn_detector_type HyPix
_diffrn_measured_fraction_theta_full 0.979
_diffrn_measured_fraction_theta_max 0.919
_diffrn_measurement_details
;
List of Runs (angles in degrees, time in seconds):

  # Type    Start    End  Width  t~exp~   \w     \q     \k     \f   Frames
--------------------------------------------------------------------------
  1  \w    -27.00   1.00   1.00    0.20    --  -43.05  51.00  10.00   28
  2  \w    -51.00 -24.00   1.00    0.80    -- -100.00  45.00 120.00   27
  3  \w    -54.00 -25.00   1.00    0.80    -- -100.00  45.00 150.00   29
  4  \w    -53.00 -26.00   1.00    0.80    -- -100.00  45.00  90.00   27
  5  \w    -61.00 -27.00   1.00    0.80    -- -100.00  51.00  10.00   34
  6  \w    -54.00 -24.00   1.00    0.80    -- -100.00  45.00 -30.00   30
  7  \w    -66.00 -26.00   1.00    0.80    -- -100.00  61.00  30.00   40
  8  \w    -64.00 -36.00   1.00    0.80    -- -100.00  77.00  90.00   28
  9  \w   -118.00 -79.00   1.00    0.80    -- -100.00 -45.00 150.00   39
 10  \w   -169.00-120.00   1.00    0.80    -- -100.00 -45.00 150.00   49
 11  \w   -170.00-118.00   1.00    0.80    -- -100.00 -61.00 -60.00   52
 12  \w   -111.00 -76.00   1.00    0.80    -- -100.00 -61.00 -60.00   35
 13  \w    -97.00 -24.00   1.00    0.20    --  -43.05 -51.00-134.00   73
 14  \w    -53.00 -26.00   1.00    0.80    -- -100.00  45.00-120.00   27
 15  \w    -53.00 -25.00   1.00    0.80    -- -100.00  45.00-150.00   28
 16  \w    -51.00 -24.00   1.00    0.80    -- -100.00  45.00-180.00   27
 17  \w    -73.00 -45.00   1.00    0.80    -- -100.00  61.00-180.00   28
 18  \w   -172.00 -78.00   1.00    0.80    -- -100.00 -51.00-134.00   94
 19  \w     -7.00  21.00   1.00    0.20    --   43.05 -51.00-134.00   28
 20  \w    -36.00  25.00   1.00    0.20    --   43.05 -19.00 -90.00   61
 21  \w     28.00 116.00   1.00    0.20    --   43.05  51.00  10.00   88
 22  \w     93.00 121.00   1.00    0.80    --  109.26  51.00  10.00   28
 23  \w    142.00 169.00   1.00    0.80    --  109.26  30.00 -60.00   27
 24  \w    107.00 135.00   1.00    0.80    --  109.26  30.00 -60.00   28
 25  \w     40.00  67.00   1.00    0.80    --  109.26 -61.00  90.00   27
 26  \w     35.00  62.00   1.00    0.80    --  109.26 -61.00 120.00   27
 27  \w     35.00  62.00   1.00    0.80    --  109.26 -61.00  60.00   27
 28  \w     37.00  69.00   1.00    0.80    --  109.26 -61.00-120.00   32
;
_diffrn_measurement_device 'four-circle diffractometer'
_diffrn_measurement_device_type 'ROD, Synergy Custom system, HyPix'
_diffrn_measurement_method '\w scans'
_diffrn_orient_matrix_type 'CrysAlisPro convention (1999,Acta A55,543-557)'
_diffrn_orient_matrix_UB_11 0.0196650000
_diffrn_orient_matrix_UB_12 0.0723252000
_diffrn_orient_matrix_UB_13 -0.0572817000
_diffrn_orient_matrix_UB_21 0.0395265000
_diffrn_orient_matrix_UB_22 -0.1347562000
_diffrn_orient_matrix_UB_23 0.0160928000
_diffrn_orient_matrix_UB_31 -0.0204212000
_diffrn_orient_matrix_UB_32 -0.1909894000
_diffrn_orient_matrix_UB_33 -0.0331920000
_diffrn_radiation_monochromator mirror
_diffrn_radiation_probe x-ray
_diffrn_radiation_type 'Cu K\a'
_diffrn_radiation_wavelength 1.54184
_diffrn_reflns_av_R_equivalents 0.0312
_diffrn_reflns_av_unetI/netI 0.0321
_diffrn_reflns_Laue_measured_fraction_full 0.979
_diffrn_reflns_Laue_measured_fraction_max 0.919
_diffrn_reflns_limit_h_max 38
_diffrn_reflns_limit_h_min -39
_diffrn_reflns_limit_k_max 6
_diffrn_reflns_limit_k_min -7
_diffrn_reflns_limit_l_max 28
_diffrn_reflns_limit_l_min -27
_diffrn_reflns_number 13806
_diffrn_reflns_point_group_measured_fraction_full 0.979
_diffrn_reflns_point_group_measured_fraction_max 0.919
_diffrn_reflns_theta_full 67.684
_diffrn_reflns_theta_max 75.774
_diffrn_reflns_theta_min 2.791
_diffrn_source 'Rotating-anode X-ray tube'
_diffrn_source_type 'Rigaku (Cu) X-ray Source'
_exptl_absorpt_coefficient_mu 0.655
_exptl_absorpt_correction_T_max 1.00000
_exptl_absorpt_correction_T_min 0.32792
_exptl_absorpt_correction_type multi-scan
_exptl_absorpt_process_details
;
CrysAlisPro 1.171.40.84a (Rigaku Oxford Diffraction, 2020)
Empirical absorption correction using spherical harmonics,
implemented in SCALE3 ABSPACK scaling algorithm.
;
_exptl_crystal_colour 'clear light colourless'
_exptl_crystal_colour_lustre clear
_exptl_crystal_colour_modifier light
_exptl_crystal_colour_primary colourless
_exptl_crystal_density_diffrn 1.228
_exptl_crystal_description block
_exptl_crystal_F_000 1776
_exptl_crystal_size_max 0.06
_exptl_crystal_size_mid 0.04
_exptl_crystal_size_min 0.02
_refine_diff_density_max 0.195
_refine_diff_density_min -0.161
_refine_diff_density_rms 0.036
_refine_ls_extinction_coef 0.00053(9)
_refine_ls_extinction_expression Fc^*^=kFc[1+0.001xFc^2^\l^3^/sin(2\q)]^-1/4^
_refine_ls_extinction_method 'SHELXL-2018/3 (Sheldrick 2018)'
_refine_ls_goodness_of_fit_ref 1.034
_refine_ls_hydrogen_treatment constr
_refine_ls_matrix_type full
_refine_ls_number_parameters 284
_refine_ls_number_reflns 4316
_refine_ls_number_restraints 0
_refine_ls_restrained_S_all 1.034
_refine_ls_R_factor_all 0.0650
_refine_ls_R_factor_gt 0.0555
_refine_ls_shift/su_max 0.000
_refine_ls_shift/su_mean 0.000
_refine_ls_structure_factor_coef Fsqd
_refine_ls_weighting_details 'w=1/[\s^2^(Fo^2^)+(0.0780P)^2^+1.8870P] where P=(Fo^2^+2Fc^2^)/3'
_refine_ls_weighting_scheme calc
_refine_ls_wR_factor_gt 0.1483
_refine_ls_wR_factor_ref 0.1555
_reflns_Friedel_coverage 0.000
_reflns_number_gt 3594
_reflns_number_total 4316
_reflns_threshold_expression 'I > 2\s(I)'
_cod_data_source_file cs1c00359_si_003.cif
_cod_data_source_block gouxy_1225_1
_cod_depositor_comments 'Adding full bibliography for 4518571--4518573.cif.'
_cod_original_cell_volume 4516.4(3)
_cod_database_code 4518572
_shelx_shelxl_version_number 2018/3
_shelx_space_group_comment
;
The symmetry employed for this shelxl refinement is uniquely defined
by the following loop, which should always be used as a source of
symmetry information in preference to the above space-group names.
They are only intended as comments.
;
_shelx_estimated_absorpt_t_max 0.987
_shelx_estimated_absorpt_t_min 0.962
_reflns_odcompleteness_completeness 97.84
_reflns_odcompleteness_iscentric 1
_reflns_odcompleteness_theta 66.97
_olex2_refinement_description
;
1. Fixed Uiso
 At 1.2 times of:
  All C(H) groups, All C(H,H) groups
 At 1.5 times of:
  All C(H,H,H) groups
2.a Ternary CH refined with riding coordinates:
 C3(H3), C13(H13)
2.b Secondary CH2 refined with riding coordinates:
 C4(H4A,H4B), C15(H15A,H15B)
2.c Aromatic/amide H refined with riding coordinates:
 C6(H6), C7(H7), C8(H8), C9(H9), C10(H10), C18(H18), C20(H20), C21(H21),
 C22(H22), C23(H23), C24(H24), C25(H25)
2.d Idealised Me refined as rotating group:
 C11(H11A,H11B,H11C), C12(H12A,H12B,H12C), C16(H16A,H16B,H16C)
;
_olex2_submission_special_instructions 'No special instructions were received'
_oxdiff_exptl_absorpt_empirical_details
;
Empirical correction (ABSPACK) includes:
- Absorption correction using spherical harmonics
- Frame scaling
;
_oxdiff_exptl_absorpt_empirical_full_max 2.529
_oxdiff_exptl_absorpt_empirical_full_min 0.596

loop_
_space_group_symop_operation_xyz
'x, y, z'
'-x, y, -z+1/2'
'x+1/2, y+1/2, z'
'-x+1/2, y+1/2, -z+1/2'
'-x, -y, -z'
'x, -y, z-1/2'
'-x+1/2, -y+1/2, -z'
'x+1/2, -y+1/2, z-1/2'

loop_
_atom_site_label
_atom_site_type_symbol
_atom_site_fract_x
_atom_site_fract_y
_atom_site_fract_z
_atom_site_U_iso_or_equiv
_atom_site_adp_type
_atom_site_occupancy
_atom_site_site_symmetry_order
_atom_site_calc_flag
_atom_site_refinement_flags_posn
_atom_site_refinement_flags_adp
_atom_site_refinement_flags_occupancy
_atom_site_disorder_assembly
_atom_site_disorder_group
O1 O 0.35326(7) 0.6355(3) 0.74115(6) 0.1135(7) Uani 1 1 d . . . . .
O2 O 0.49084(5) 0.1771(3) 0.58461(7) 0.0774(4) Uani 1 1 d . . . . .
O3 O 0.43169(5) -0.0052(2) 0.59676(7) 0.0818(5) Uani 1 1 d . . . . .
N1 N 0.34306(5) 0.6723(2) 0.64037(5) 0.0578(4) Uani 1 1 d . . . . .
N2 N 0.34750(5) 0.0465(3) 0.39930(5) 0.0578(4) Uani 1 1 d . . . . .
N3 N 0.32708(6) -0.0840(3) 0.43587(7) 0.0796(5) Uani 1 1 d . . . . .
C1 C 0.36220(7) 0.5902(3) 0.69097(7) 0.0702(6) Uani 1 1 d . . . . .
C2 C 0.39746(6) 0.4403(3) 0.67645(6) 0.0595(5) Uani 1 1 d . . . . .
C3 C 0.38842(6) 0.3993(3) 0.60921(6) 0.0531(4) Uani 1 1 d . . . . .
H3 H 0.370267 0.273692 0.604917 0.064 Uiso 1 1 calc R . . . .
C4 C 0.36257(6) 0.5910(3) 0.58785(6) 0.0535(4) Uani 1 1 d . . . . .
H4A H 0.380582 0.697816 0.571477 0.064 Uiso 1 1 calc R . . . .
H4B H 0.341144 0.549593 0.557782 0.064 Uiso 1 1 calc R . . . .
C5 C 0.31438(6) 0.8430(3) 0.63606(7) 0.0608(5) Uani 1 1 d . . . . .
C6 C 0.30689(6) 0.9458(3) 0.58199(8) 0.0656(5) Uani 1 1 d . . . . .
H6 H 0.319541 0.894955 0.548736 0.079 Uiso 1 1 calc R . . . .
C7 C 0.28127(8) 1.1198(4) 0.57703(12) 0.0849(6) Uani 1 1 d . . . . .
H7 H 0.277097 1.186575 0.540537 0.102 Uiso 1 1 calc R . . . .
C8 C 0.26151(9) 1.1984(5) 0.62491(15) 0.1049(9) Uani 1 1 d . . . . .
H8 H 0.244505 1.318547 0.621478 0.126 Uiso 1 1 calc R . . . .
C9 C 0.26766(9) 1.0939(6) 0.67806(13) 0.1053(10) Uani 1 1 d . . . . .
H9 H 0.254016 1.143408 0.710637 0.126 Uiso 1 1 calc R . . . .
C10 C 0.29333(7) 0.9189(5) 0.68450(9) 0.0829(7) Uani 1 1 d . . . . .
H10 H 0.296718 0.850883 0.720911 0.100 Uiso 1 1 calc R . . . .
C11 C 0.43862(8) 0.5565(4) 0.69157(9) 0.0835(7) Uani 1 1 d . . . . .
H11A H 0.461959 0.465945 0.683513 0.125 Uiso 1 1 calc GR . . . .
H11B H 0.440155 0.593999 0.732713 0.125 Uiso 1 1 calc GR . . . .
H11C H 0.439755 0.682885 0.668032 0.125 Uiso 1 1 calc GR . . . .
C12 C 0.39500(9) 0.2390(4) 0.71364(8) 0.0831(7) Uani 1 1 d . . . . .
H12A H 0.369513 0.163469 0.702377 0.125 Uiso 1 1 calc GR . . . .
H12B H 0.395003 0.276521 0.754727 0.125 Uiso 1 1 calc GR . . . .
H12C H 0.418955 0.150463 0.707219 0.125 Uiso 1 1 calc GR . . . .
C13 C 0.42657(6) 0.3642(3) 0.57157(6) 0.0543(4) Uani 1 1 d . . . . .
H13 H 0.446479 0.481262 0.579275 0.065 Uiso 1 1 calc R . . . .
C14 C 0.44926(6) 0.1581(3) 0.58630(7) 0.0593(5) Uani 1 1 d . . . . .
C15 C 0.51574(8) -0.0141(5) 0.59814(12) 0.0918(7) Uani 1 1 d . . . . .
H15A H 0.541752 -0.009128 0.577612 0.110 Uiso 1 1 calc R . . . .
H15B H 0.499975 -0.138559 0.584577 0.110 Uiso 1 1 calc R . . . .
C16 C 0.52574(9) -0.0297(6) 0.66318(13) 0.1096(10) Uani 1 1 d . . . . .
H16A H 0.543742 -0.149964 0.671369 0.164 Uiso 1 1 calc GR . . . .
H16B H 0.500040 -0.046567 0.683133 0.164 Uiso 1 1 calc GR . . . .
H16C H 0.539878 0.097309 0.676876 0.164 Uiso 1 1 calc GR . . . .
C17 C 0.41327(6) 0.3644(3) 0.50562(7) 0.0532(4) Uani 1 1 d . . . . .
C18 C 0.38684(5) 0.2071(3) 0.48224(6) 0.0510(4) Uani 1 1 d . . . . .
H18 H 0.377939 0.098586 0.506446 0.061 Uiso 1 1 calc R . . . .
C19 C 0.37354(6) 0.2106(3) 0.42274(6) 0.0526(4) Uani 1 1 d . . . . .
C20 C 0.38652(8) 0.3720(3) 0.38669(7) 0.0747(6) Uani 1 1 d . . . . .
H20 H 0.377371 0.376177 0.346966 0.090 Uiso 1 1 calc R . . . .
C21 C 0.41296(10) 0.5254(4) 0.41008(9) 0.0965(9) Uani 1 1 d . . . . .
H21 H 0.421885 0.633564 0.385775 0.116 Uiso 1 1 calc R . . . .
C22 C 0.42680(8) 0.5232(4) 0.46936(8) 0.0789(6) Uani 1 1 d . . . . .
H22 H 0.445031 0.628076 0.484452 0.095 Uiso 1 1 calc R . . . .
C23 C 0.34019(7) -0.0126(4) 0.34211(7) 0.0702(5) Uani 1 1 d . . . . .
H23 H 0.350935 0.052867 0.309372 0.084 Uiso 1 1 calc R . . . .
C24 C 0.31466(8) -0.1827(4) 0.34121(9) 0.0823(7) Uani 1 1 d . . . . .
H24 H 0.304288 -0.258657 0.308293 0.099 Uiso 1 1 calc R . . . .
C25 C 0.30708(9) -0.2208(4) 0.39999(9) 0.0889(7) Uani 1 1 d . . . . .
H25 H 0.289959 -0.329620 0.412657 0.107 Uiso 1 1 calc R . . . .

loop_
_atom_site_aniso_label
_atom_site_aniso_U_11
_atom_site_aniso_U_22
_atom_site_aniso_U_33
_atom_site_aniso_U_23
_atom_site_aniso_U_13
_atom_site_aniso_U_12
O1 0.1834(19) 0.1285(15) 0.0290(6) -0.0027(7) 0.0100(8) 0.0430(14)
O2 0.0706(9) 0.0815(10) 0.0801(9) 0.0137(8) 0.0046(7) -0.0043(7)
O3 0.0814(10) 0.0626(9) 0.0994(11) 0.0223(8) -0.0135(8) -0.0139(7)
N1 0.0796(10) 0.0649(9) 0.0291(6) -0.0002(6) 0.0052(6) -0.0059(8)
N2 0.0698(9) 0.0717(9) 0.0321(6) -0.0030(6) 0.0046(6) -0.0037(8)
N3 0.1024(13) 0.0937(13) 0.0430(8) -0.0039(8) 0.0072(8) -0.0313(11)
C1 0.1100(16) 0.0715(12) 0.0288(7) 0.0012(7) 0.0015(8) -0.0037(11)
C2 0.0919(13) 0.0572(10) 0.0282(7) 0.0053(6) -0.0064(7) -0.0115(9)
C3 0.0744(11) 0.0544(9) 0.0299(7) 0.0027(6) -0.0018(6) -0.0154(8)
C4 0.0727(11) 0.0602(9) 0.0272(7) -0.0014(6) 0.0009(6) -0.0094(8)
C5 0.0657(11) 0.0701(11) 0.0467(9) -0.0074(8) 0.0054(7) -0.0127(9)
C6 0.0665(11) 0.0731(12) 0.0571(10) 0.0034(9) 0.0030(8) -0.0031(10)
C7 0.0759(14) 0.0852(15) 0.0926(16) 0.0058(13) -0.0050(12) 0.0004(12)
C8 0.0820(17) 0.105(2) 0.126(2) -0.0246(18) -0.0106(15) 0.0217(15)
C9 0.0838(17) 0.137(3) 0.0949(19) -0.0463(19) 0.0073(13) 0.0171(17)
C10 0.0796(14) 0.1128(19) 0.0570(11) -0.0187(12) 0.0086(9) -0.0011(14)
C11 0.1134(18) 0.0856(15) 0.0486(10) -0.0022(10) -0.0196(10) -0.0283(13)
C12 0.137(2) 0.0703(13) 0.0409(9) 0.0156(9) 0.0008(10) -0.0156(13)
C13 0.0693(10) 0.0562(9) 0.0367(8) 0.0048(7) -0.0037(7) -0.0131(8)
C14 0.0700(11) 0.0662(11) 0.0409(8) 0.0057(7) -0.0046(7) -0.0108(9)
C15 0.0772(15) 0.0982(18) 0.0999(17) 0.0180(14) 0.0044(12) 0.0158(13)
C16 0.0947(18) 0.128(2) 0.1036(19) 0.0368(18) -0.0135(15) 0.0005(17)
C17 0.0670(10) 0.0574(9) 0.0353(7) 0.0025(7) 0.0035(6) -0.0020(8)
C18 0.0636(10) 0.0562(9) 0.0336(7) 0.0047(6) 0.0062(6) -0.0007(8)
C19 0.0642(10) 0.0609(10) 0.0329(7) -0.0024(7) 0.0046(6) 0.0031(8)
C20 0.1158(17) 0.0748(13) 0.0329(8) 0.0086(8) -0.0008(9) -0.0082(12)
C21 0.158(2) 0.0862(16) 0.0447(10) 0.0203(10) -0.0006(12) -0.0394(16)
C22 0.1152(17) 0.0730(13) 0.0482(10) 0.0090(9) 0.0011(10) -0.0315(12)
C23 0.0882(13) 0.0895(14) 0.0327(8) -0.0081(8) 0.0013(8) -0.0050(12)
C24 0.1030(16) 0.0959(16) 0.0468(10) -0.0152(10) -0.0061(10) -0.0159(14)
C25 0.1061(18) 0.1012(17) 0.0591(11) -0.0082(11) 0.0026(11) -0.0365(15)

loop_
_atom_type_symbol
_atom_type_description
_atom_type_scat_dispersion_real
_atom_type_scat_dispersion_imag
_atom_type_scat_source
C C 0.0181 0.0091 'International Tables Vol C Tables 4.2.6.8 and 6.1.1.4'
H H 0.0000 0.0000 'International Tables Vol C Tables 4.2.6.8 and 6.1.1.4'
N N 0.0311 0.0180 'International Tables Vol C Tables 4.2.6.8 and 6.1.1.4'
O O 0.0492 0.0322 'International Tables Vol C Tables 4.2.6.8 and 6.1.1.4'

loop_
_geom_angle_atom_site_label_1
_geom_angle_atom_site_label_2
_geom_angle_atom_site_label_3
_geom_angle
_geom_angle_site_symmetry_1
_geom_angle_site_symmetry_3
_geom_angle_publ_flag
C14 O2 C15 116.44(18) . . ?
C1 N1 C4 111.15(16) . . ?
C1 N1 C5 126.94(15) . . ?
C5 N1 C4 120.78(13) . . ?
N3 N2 C19 120.30(13) . . ?
C23 N2 N3 110.82(16) . . ?
C23 N2 C19 128.82(15) . . ?
C25 N3 N2 104.38(16) . . ?
O1 C1 N1 125.2(2) . . ?
O1 C1 C2 124.17(18) . . ?
N1 C1 C2 110.60(14) . . ?
C1 C2 C3 102.65(14) . . ?
C1 C2 C11 106.65(17) . . ?
C1 C2 C12 109.68(17) . . ?
C11 C2 C3 114.15(15) . . ?
C11 C2 C12 110.22(17) . . ?
C12 C2 C3 112.97(15) . . ?
C2 C3 H3 107.8 . . ?
C4 C3 C2 104.21(14) . . ?
C4 C3 H3 107.8 . . ?
C4 C3 C13 111.41(13) . . ?
C13 C3 C2 117.42(15) . . ?
C13 C3 H3 107.8 . . ?
N1 C4 C3 105.31(12) . . ?
N1 C4 H4A 110.7 . . ?
N1 C4 H4B 110.7 . . ?
C3 C4 H4A 110.7 . . ?
C3 C4 H4B 110.7 . . ?
H4A C4 H4B 108.8 . . ?
C6 C5 N1 119.53(16) . . ?
C6 C5 C10 117.7(2) . . ?
C10 C5 N1 122.74(18) . . ?
C5 C6 H6 119.5 . . ?
C7 C6 C5 121.1(2) . . ?
C7 C6 H6 119.5 . . ?
C6 C7 H7 119.3 . . ?
C6 C7 C8 121.3(3) . . ?
C8 C7 H7 119.3 . . ?
C7 C8 H8 121.0 . . ?
C7 C8 C9 118.0(3) . . ?
C9 C8 H8 121.0 . . ?
C8 C9 H9 119.0 . . ?
C10 C9 C8 122.0(2) . . ?
C10 C9 H9 119.0 . . ?
C5 C10 H10 120.1 . . ?
C9 C10 C5 119.8(2) . . ?
C9 C10 H10 120.1 . . ?
C2 C11 H11A 109.5 . . ?
C2 C11 H11B 109.5 . . ?
C2 C11 H11C 109.5 . . ?
H11A C11 H11B 109.5 . . ?
H11A C11 H11C 109.5 . . ?
H11B C11 H11C 109.5 . . ?
C2 C12 H12A 109.5 . . ?
C2 C12 H12B 109.5 . . ?
C2 C12 H12C 109.5 . . ?
H12A C12 H12B 109.5 . . ?
H12A C12 H12C 109.5 . . ?
H12B C12 H12C 109.5 . . ?
C3 C13 H13 108.2 . . ?
C14 C13 C3 112.42(14) . . ?
C14 C13 H13 108.2 . . ?
C14 C13 C17 108.53(14) . . ?
C17 C13 C3 111.10(14) . . ?
C17 C13 H13 108.2 . . ?
O2 C14 C13 112.20(16) . . ?
O3 C14 O2 123.81(19) . . ?
O3 C14 C13 123.97(18) . . ?
O2 C15 H15A 109.7 . . ?
O2 C15 H15B 109.7 . . ?
O2 C15 C16 110.0(2) . . ?
H15A C15 H15B 108.2 . . ?
C16 C15 H15A 109.7 . . ?
C16 C15 H15B 109.7 . . ?
C15 C16 H16A 109.5 . . ?
C15 C16 H16B 109.5 . . ?
C15 C16 H16C 109.5 . . ?
H16A C16 H16B 109.5 . . ?
H16A C16 H16C 109.5 . . ?
H16B C16 H16C 109.5 . . ?
C18 C17 C13 120.07(14) . . ?
C22 C17 C13 120.32(16) . . ?
C22 C17 C18 119.60(15) . . ?
C17 C18 H18 119.9 . . ?
C17 C18 C19 120.26(15) . . ?
C19 C18 H18 119.9 . . ?
C18 C19 N2 119.55(15) . . ?
C20 C19 N2 120.37(14) . . ?
C20 C19 C18 120.06(17) . . ?
C19 C20 H20 120.4 . . ?
C21 C20 C19 119.22(16) . . ?
C21 C20 H20 120.4 . . ?
C20 C21 H21 119.3 . . ?
C20 C21 C22 121.41(19) . . ?
C22 C21 H21 119.3 . . ?
C17 C22 C21 119.4(2) . . ?
C17 C22 H22 120.3 . . ?
C21 C22 H22 120.3 . . ?
N2 C23 H23 126.1 . . ?
C24 C23 N2 107.71(17) . . ?
C24 C23 H23 126.1 . . ?
C23 C24 H24 127.5 . . ?
C23 C24 C25 105.09(18) . . ?
C25 C24 H24 127.5 . . ?
N3 C25 C24 112.0(2) . . ?
N3 C25 H25 124.0 . . ?
C24 C25 H25 124.0 . . ?

loop_
_geom_bond_atom_site_label_1
_geom_bond_atom_site_label_2
_geom_bond_distance
_geom_bond_site_symmetry_2
_geom_bond_publ_flag
O1 C1 1.221(2) . ?
O2 C14 1.327(2) . ?
O2 C15 1.463(3) . ?
O3 C14 1.200(2) . ?
N1 C1 1.368(2) . ?
N1 C4 1.464(2) . ?
N1 C5 1.408(3) . ?
N2 N3 1.357(2) . ?
N2 C19 1.408(2) . ?
N2 C23 1.355(2) . ?
N3 C25 1.321(3) . ?
C1 C2 1.514(3) . ?
C2 C3 1.555(2) . ?
C2 C11 1.518(3) . ?
C2 C12 1.526(3) . ?
C3 H3 0.9800 . ?
C3 C4 1.523(2) . ?
C3 C13 1.535(3) . ?
C4 H4A 0.9700 . ?
C4 H4B 0.9700 . ?
C5 C6 1.394(3) . ?
C5 C10 1.400(3) . ?
C6 H6 0.9300 . ?
C6 C7 1.365(3) . ?
C7 H7 0.9300 . ?
C7 C8 1.375(4) . ?
C8 H8 0.9300 . ?
C8 C9 1.376(4) . ?
C9 H9 0.9300 . ?
C9 C10 1.373(4) . ?
C10 H10 0.9300 . ?
C11 H11A 0.9600 . ?
C11 H11B 0.9600 . ?
C11 H11C 0.9600 . ?
C12 H12A 0.9600 . ?
C12 H12B 0.9600 . ?
C12 H12C 0.9600 . ?
C13 H13 0.9800 . ?
C13 C14 1.512(3) . ?
C13 C17 1.529(2) . ?
C15 H15A 0.9700 . ?
C15 H15B 0.9700 . ?
C15 C16 1.492(4) . ?
C16 H16A 0.9600 . ?
C16 H16B 0.9600 . ?
C16 H16C 0.9600 . ?
C17 C18 1.383(2) . ?
C17 C22 1.378(3) . ?
C18 H18 0.9300 . ?
C18 C19 1.389(2) . ?
C19 C20 1.381(3) . ?
C20 H20 0.9300 . ?
C20 C21 1.366(3) . ?
C21 H21 0.9300 . ?
C21 C22 1.389(3) . ?
C22 H22 0.9300 . ?
C23 H23 0.9300 . ?
C23 C24 1.342(3) . ?
C24 H24 0.9300 . ?
C24 C25 1.387(3) . ?
C25 H25 0.9300 . ?

loop_
_geom_torsion_atom_site_label_1
_geom_torsion_atom_site_label_2
_geom_torsion_atom_site_label_3
_geom_torsion_atom_site_label_4
_geom_torsion
_geom_torsion_site_symmetry_1
_geom_torsion_site_symmetry_2
_geom_torsion_site_symmetry_3
_geom_torsion_site_symmetry_4
_geom_torsion_publ_flag
O1 C1 C2 C3 167.4(2) . . . . ?
O1 C1 C2 C11 -72.3(3) . . . . ?
O1 C1 C2 C12 47.1(3) . . . . ?
N1 C1 C2 C3 -14.7(2) . . . . ?
N1 C1 C2 C11 105.60(18) . . . . ?
N1 C1 C2 C12 -135.05(17) . . . . ?
N1 C5 C6 C7 -176.00(19) . . . . ?
N1 C5 C10 C9 176.2(2) . . . . ?
N2 N3 C25 C24 0.8(3) . . . . ?
N2 C19 C20 C21 -177.7(2) . . . . ?
N2 C23 C24 C25 0.3(3) . . . . ?
N3 N2 C19 C18 16.2(3) . . . . ?
N3 N2 C19 C20 -165.1(2) . . . . ?
N3 N2 C23 C24 0.2(3) . . . . ?
C1 N1 C4 C3 15.6(2) . . . . ?
C1 N1 C5 C6 162.0(2) . . . . ?
C1 N1 C5 C10 -16.7(3) . . . . ?
C1 C2 C3 C4 23.05(18) . . . . ?
C1 C2 C3 C13 146.80(16) . . . . ?
C2 C3 C4 N1 -23.78(17) . . . . ?
C2 C3 C13 C14 67.94(19) . . . . ?
C2 C3 C13 C17 -170.22(14) . . . . ?
C3 C13 C14 O2 -142.04(15) . . . . ?
C3 C13 C14 O3 39.8(2) . . . . ?
C3 C13 C17 C18 -64.8(2) . . . . ?
C3 C13 C17 C22 113.9(2) . . . . ?
C4 N1 C1 O1 177.6(2) . . . . ?
C4 N1 C1 C2 -0.2(2) . . . . ?
C4 N1 C5 C6 -4.8(3) . . . . ?
C4 N1 C5 C10 176.62(19) . . . . ?
C4 C3 C13 C14 -172.03(13) . . . . ?
C4 C3 C13 C17 -50.19(18) . . . . ?
C5 N1 C1 O1 9.8(4) . . . . ?
C5 N1 C1 C2 -168.02(16) . . . . ?
C5 N1 C4 C3 -175.76(15) . . . . ?
C5 C6 C7 C8 -0.9(4) . . . . ?
C6 C5 C10 C9 -2.5(3) . . . . ?
C6 C7 C8 C9 -1.2(4) . . . . ?
C7 C8 C9 C10 1.4(5) . . . . ?
C8 C9 C10 C5 0.5(4) . . . . ?
C10 C5 C6 C7 2.7(3) . . . . ?
C11 C2 C3 C4 -91.9(2) . . . . ?
C11 C2 C3 C13 31.8(2) . . . . ?
C12 C2 C3 C4 141.09(18) . . . . ?
C12 C2 C3 C13 -95.2(2) . . . . ?
C13 C3 C4 N1 -151.33(14) . . . . ?
C13 C17 C18 C19 177.84(16) . . . . ?
C13 C17 C22 C21 -177.4(2) . . . . ?
C14 O2 C15 C16 -87.9(3) . . . . ?
C14 C13 C17 C18 59.3(2) . . . . ?
C14 C13 C17 C22 -122.0(2) . . . . ?
C15 O2 C14 O3 -1.8(3) . . . . ?
C15 O2 C14 C13 -179.89(17) . . . . ?
C17 C13 C14 O2 94.66(17) . . . . ?
C17 C13 C14 O3 -83.5(2) . . . . ?
C17 C18 C19 N2 178.40(16) . . . . ?
C17 C18 C19 C20 -0.3(3) . . . . ?
C18 C17 C22 C21 1.3(4) . . . . ?
C18 C19 C20 C21 0.9(3) . . . . ?
C19 N2 N3 C25 -178.0(2) . . . . ?
C19 N2 C23 C24 177.3(2) . . . . ?
C19 C20 C21 C22 -0.5(4) . . . . ?
C20 C21 C22 C17 -0.7(4) . . . . ?
C22 C17 C18 C19 -0.8(3) . . . . ?
C23 N2 N3 C25 -0.6(3) . . . . ?
C23 N2 C19 C18 -160.73(19) . . . . ?
C23 N2 C19 C20 18.0(3) . . . . ?
C23 C24 C25 N3 -0.7(3) . . . . ?
